data_1504132
loop_
_publ_author_name
'Ono, Katsuhiko'
'Hashizume, Junko'
'Yamaguchi, Hiroyuki'
'Tomura, Masaaki'
'Nishida, Jun-ichi'
'Yamashita, Yoshiro'

_publ_section_title
;
 Synthesis, crystal structure, and electron-accepting property of the BF2
 complex of a dihydroxydione with a perfluorotetracene skeleton.
;
_journal_issue 19
_journal_name_full 'Organic letters'
_journal_page_first 4326
_journal_page_last 4329
_journal_paper_doi 10.1021/ol901633q
_journal_volume 11
_journal_year 2009
_chemical_formula_moiety 'C18 B2 F12 O4'
_chemical_formula_sum 'C18 B2 F12 O4'
_chemical_formula_weight 529.80
_chemical_name_systematic
; 
 ? 
;
_space_group_IT_number 14
_symmetry_cell_setting monoclinic
_symmetry_Int_Tables_number 14
_symmetry_space_group_name_Hall '-P 2yn'
_symmetry_space_group_name_H-M 'P 1 21/n 1'
_atom_sites_solution_primary direct
_atom_sites_solution_secondary difmap
_audit_creation_method SHELXL-97
_audit_update_record
;
2009-08-17
;
_cell_angle_alpha 90.00
_cell_angle_beta 92.99(3)
_cell_angle_gamma 90.00
_cell_formula_units_Z 2
_cell_length_a 5.998(9)
_cell_length_b 14.15(2)
_cell_length_c 9.877(14)
_cell_measurement_reflns_used 845
_cell_measurement_temperature 291(1)
_cell_measurement_theta_max 30.6183
_cell_measurement_theta_min 2.5169
_cell_volume 837(2)
_computing_cell_refinement CrystalClear
_computing_data_collection 'CrystalClear (Rigaku/MSC, 2006)'
_computing_data_reduction CrystalClear
_computing_molecular_graphics 'Mercury (Macrae et al., 2006)'
_computing_publication_material SHELXL97
_computing_structure_refinement 'SHELXL97 (Sheldrick, 2008)'
_computing_structure_solution 'SHELXS97 (Sheldrick, 2008)'
_diffrn_ambient_temperature 291(1)
_diffrn_detector_area_resol_mean 14.63
_diffrn_measured_fraction_theta_full 0.993
_diffrn_measured_fraction_theta_max 0.875
_diffrn_measurement_device_type 'Rigaku/MSC Mercury CCD'
_diffrn_measurement_method '\w scans'
_diffrn_radiation_detector 'CCD Plate'
_diffrn_radiation_monochromator Confocal
_diffrn_radiation_source 'Rotating Anode'
_diffrn_radiation_type MoK\a
_diffrn_radiation_wavelength 0.71070
_diffrn_reflns_av_R_equivalents 0.0000
_diffrn_reflns_av_sigmaI/netI 0.4282
_diffrn_reflns_limit_h_max 8
_diffrn_reflns_limit_h_min 0
_diffrn_reflns_limit_k_max 20
_diffrn_reflns_limit_k_min 0
_diffrn_reflns_limit_l_max 13
_diffrn_reflns_limit_l_min -13
_diffrn_reflns_number 2370
_diffrn_reflns_theta_full 25.00
_diffrn_reflns_theta_max 31.14
_diffrn_reflns_theta_min 2.52
_diffrn_source_current 16.00
_diffrn_source_power 0.8000
_diffrn_source_voltage 50.00
_exptl_absorpt_coefficient_mu 0.231
_exptl_absorpt_correction_type none
_exptl_crystal_colour Red
_exptl_crystal_density_diffrn 2.102
_exptl_crystal_density_method 'not measured'
_exptl_crystal_description Needle
_exptl_crystal_F_000 516
_exptl_crystal_size_max 0.10
_exptl_crystal_size_mid 0.02
_exptl_crystal_size_min 0.01
_refine_diff_density_max 0.422
_refine_diff_density_min -0.380
_refine_diff_density_rms 0.101
_refine_ls_extinction_coef none
_refine_ls_extinction_method none
_refine_ls_goodness_of_fit_ref 0.750
_refine_ls_matrix_type full
_refine_ls_number_parameters 163
_refine_ls_number_reflns 2370
_refine_ls_number_restraints 0
_refine_ls_restrained_S_all 0.750
_refine_ls_R_factor_all 0.3954
_refine_ls_R_factor_gt 0.1060
_refine_ls_shift/su_max 0.006
_refine_ls_shift/su_mean 0.001
_refine_ls_structure_factor_coef Fsqd
_refine_ls_weighting_details 'calc w=1/[\s^2^(Fo^2^)+(0.0363P)^2^] where P=(Fo^2^+2Fc^2^)/3'
_refine_ls_weighting_scheme calc
_refine_ls_wR_factor_gt 0.1764
_refine_ls_wR_factor_ref 0.2921
_reflns_number_gt 328
_reflns_number_total 2370
_reflns_threshold_expression I>2\s(I)
_cod_data_source_file ol901633q_si_002.cif
_cod_data_source_block F-DHND-BF2
_cod_original_sg_symbol_H-M 'P 21/n'
_cod_database_code 1504132

loop_
_symmetry_equiv_pos_as_xyz
'x, y, z'
'-x+1/2, y+1/2, -z+1/2'
'-x, -y, -z'
'x-1/2, -y-1/2, z-1/2'

loop_
_atom_site_label
_atom_site_type_symbol
_atom_site_fract_x
_atom_site_fract_y
_atom_site_fract_z
_atom_site_U_iso_or_equiv
_atom_site_adp_type
_atom_site_occupancy
_atom_site_symmetry_multiplicity
_atom_site_calc_flag
B1 B 0.044(2) 0.3802(10) 0.3429(11) 0.057(3) Uani 1 1 d
F1 F 0.7798(10) 0.4503(4) 0.9406(5) 0.078(2) Uani 1 1 d
F2 F 0.5171(10) 0.3510(5) 1.0895(6) 0.091(2) Uani 1 1 d
F3 F 0.1163(10) 0.2853(5) 0.9810(6) 0.095(2) Uani 1 1 d
F4 F -0.0044(9) 0.3198(5) 0.7275(5) 0.0752(19) Uani 1 1 d
F5 F 0.1319(10) 0.2978(4) 0.2974(6) 0.081(2) Uani 1 1 d
F6 F -0.1784(10) 0.3866(4) 0.3179(5) 0.0753(19) Uani 1 1 d
O1 O 0.8471(11) 0.5389(5) 0.7219(6) 0.063(2) Uani 1 1 d
O2 O 0.0878(10) 0.3823(5) 0.4955(6) 0.061(2) Uani 1 1 d
C1 C 0.6687(15) 0.5023(7) 0.6631(9) 0.045(3) Uani 1 1 d
C2 C 0.5311(15) 0.4391(7) 0.7439(9) 0.049(3) Uani 1 1 d
C3 C 0.5928(18) 0.4217(8) 0.8800(11) 0.064(3) Uani 1 1 d
C4 C 0.4495(18) 0.3678(7) 0.9602(10) 0.058(3) Uani 1 1 d
C5 C 0.2506(17) 0.3362(7) 0.9094(10) 0.055(3) Uani 1 1 d
C6 C 0.1921(18) 0.3522(6) 0.7730(10) 0.052(3) Uani 1 1 d
C7 C 0.3266(16) 0.4048(7) 0.6896(9) 0.054(3) Uani 1 1 d
C8 C 0.2616(17) 0.4209(7) 0.5459(10) 0.053(3) Uani 1 1 d
C9 C 0.5993(15) 0.5235(7) 0.5274(10) 0.056(3) Uani 1 1 d

loop_
_atom_site_aniso_label
_atom_site_aniso_U_11
_atom_site_aniso_U_22
_atom_site_aniso_U_33
_atom_site_aniso_U_23
_atom_site_aniso_U_13
_atom_site_aniso_U_12
B1 0.067(9) 0.070(10) 0.033(7) 0.008(7) -0.023(6) -0.022(8)
F1 0.090(5) 0.094(6) 0.050(4) 0.007(4) 0.004(3) -0.007(4)
F2 0.118(6) 0.097(6) 0.057(4) 0.014(4) 0.004(4) -0.007(4)
F3 0.108(5) 0.116(6) 0.063(4) 0.030(4) 0.024(4) -0.015(4)
F4 0.083(4) 0.092(5) 0.051(4) -0.005(4) 0.011(3) -0.021(4)
F5 0.097(5) 0.079(5) 0.069(4) 0.004(4) 0.022(4) 0.006(4)
F6 0.073(4) 0.093(5) 0.060(4) -0.012(4) 0.007(3) -0.002(4)
O1 0.062(5) 0.083(6) 0.042(4) 0.015(4) -0.008(3) -0.013(4)
O2 0.054(4) 0.075(5) 0.055(5) 0.006(4) 0.005(4) -0.023(4)
C1 0.037(6) 0.053(7) 0.046(6) 0.005(5) 0.012(5) 0.008(5)
C2 0.039(6) 0.067(8) 0.041(6) -0.016(5) -0.010(5) 0.001(5)
C3 0.059(7) 0.064(8) 0.068(8) -0.038(7) -0.006(6) 0.000(6)
C4 0.058(7) 0.065(8) 0.054(7) 0.015(6) 0.010(6) -0.010(6)
C5 0.064(7) 0.045(7) 0.057(7) 0.005(6) 0.005(6) -0.006(6)
C6 0.079(8) 0.032(7) 0.047(7) -0.010(5) 0.010(6) -0.001(6)
C7 0.062(7) 0.063(8) 0.037(6) 0.006(5) 0.004(5) -0.005(6)
C8 0.065(7) 0.044(7) 0.052(6) 0.025(5) 0.021(6) -0.005(6)
C9 0.078(8) 0.040(7) 0.048(6) -0.006(5) -0.004(6) 0.002(6)

loop_
_atom_type_symbol
_atom_type_description
_atom_type_scat_dispersion_real
_atom_type_scat_dispersion_imag
_atom_type_scat_source
C C 0.0033 0.0016 'International Tables Vol C Tables 4.2.6.8 and 6.1.1.4'
B B 0.0013 0.0007 'International Tables Vol C Tables 4.2.6.8 and 6.1.1.4'
F F 0.0171 0.0103 'International Tables Vol C Tables 4.2.6.8 and 6.1.1.4'
O O 0.0106 0.0060 'International Tables Vol C Tables 4.2.6.8 and 6.1.1.4'

loop_
_geom_angle_atom_site_label_1
_geom_angle_atom_site_label_2
_geom_angle_atom_site_label_3
_geom_angle
_geom_angle_site_symmetry_1
_geom_angle_site_symmetry_3
F6 B1 F5 113.1(10) . .
F6 B1 O1 108.9(10) . 3_666
F5 B1 O1 109.4(10) . 3_666
F6 B1 O2 107.4(10) . .
F5 B1 O2 107.1(10) . .
O1 B1 O2 110.9(9) 3_666 .
C1 O1 B1 119.1(8) . 3_666
C8 O2 B1 120.0(8) . .
O1 C1 C9 122.3(9) . .
O1 C1 C2 118.1(8) . .
C9 C1 C2 119.6(9) . .
C7 C2 C3 119.4(10) . .
C7 C2 C1 120.4(9) . .
C3 C2 C1 119.9(9) . .
F1 C3 C2 124.3(11) . .
F1 C3 C4 116.1(10) . .
C2 C3 C4 119.5(10) . .
F2 C4 C5 120.9(9) . .
F2 C4 C3 117.6(10) . .
C5 C4 C3 121.4(11) . .
F3 C5 C4 122.6(10) . .
F3 C5 C6 118.6(10) . .
C4 C5 C6 118.7(11) . .
F4 C6 C5 116.6(9) . .
F4 C6 C7 121.1(9) . .
C5 C6 C7 122.2(10) . .
C2 C7 C6 118.7(10) . .
C2 C7 C8 119.9(9) . .
C6 C7 C8 121.3(9) . .
O2 C8 C9 123.5(10) . 3_666
O2 C8 C7 119.2(8) . .
C9 C8 C7 117.3(10) 3_666 .
C8 C9 C1 117.5(9) 3_666 .
C8 C9 C9 125.1(12) 3_666 3_666
C1 C9 C9 117.0(12) . 3_666

loop_
_geom_bond_atom_site_label_1
_geom_bond_atom_site_label_2
_geom_bond_distance
_geom_bond_site_symmetry_2
B1 F6 1.348(12) .
B1 F5 1.365(14) .
B1 O1 1.480(13) 3_666
B1 O2 1.517(12) .
F1 C3 1.307(10) .
F2 C4 1.341(10) .
F3 C5 1.314(10) .
F4 C6 1.321(11) .
O1 C1 1.298(10) .
O1 B1 1.480(13) 3_666
O2 C8 1.257(11) .
C1 C9 1.415(12) .
C1 C2 1.478(12) .
C2 C7 1.399(12) .
C2 C3 1.398(13) .
C3 C4 1.421(13) .
C4 C5 1.346(13) .
C5 C6 1.394(13) .
C6 C7 1.397(12) .
C7 C8 1.470(12) .
C8 C9 1.379(12) 3_666
C9 C8 1.379(12) 3_666
C9 C9 1.445(17) 3_666

loop_
_geom_torsion_atom_site_label_1
_geom_torsion_atom_site_label_2
_geom_torsion_atom_site_label_3
_geom_torsion_atom_site_label_4
_geom_torsion
_geom_torsion_site_symmetry_1
_geom_torsion_site_symmetry_4
F6 B1 O2 C8 -146.3(10) . .
F5 B1 O2 C8 91.9(12) . .
O1 B1 O2 C8 -27.4(15) 3_666 .
B1 O1 C1 C9 13.1(14) 3_666 .
B1 O1 C1 C2 -164.7(9) 3_666 .
O1 C1 C2 C7 174.0(9) . .
C9 C1 C2 C7 -3.9(14) . .
O1 C1 C2 C3 1.1(14) . .
C9 C1 C2 C3 -176.8(9) . .
C7 C2 C3 F1 179.9(9) . .
C1 C2 C3 F1 -7.2(16) . .
C7 C2 C3 C4 1.4(16) . .
C1 C2 C3 C4 174.4(9) . .
F1 C3 C4 F2 0.0(15) . .
C2 C3 C4 F2 178.6(9) . .
F1 C3 C4 C5 178.7(9) . .
C2 C3 C4 C5 -2.8(17) . .
F2 C4 C5 F3 -2.2(17) . .
C3 C4 C5 F3 179.2(9) . .
F2 C4 C5 C6 -177.5(9) . .
C3 C4 C5 C6 3.9(17) . .
F3 C5 C6 F4 4.4(14) . .
C4 C5 C6 F4 179.9(9) . .
F3 C5 C6 C7 -179.4(9) . .
C4 C5 C6 C7 -4.0(16) . .
C3 C2 C7 C6 -1.4(15) . .
C1 C2 C7 C6 -174.3(9) . .
C3 C2 C7 C8 -178.8(9) . .
C1 C2 C7 C8 8.3(15) . .
F4 C6 C7 C2 178.7(8) . .
C5 C6 C7 C2 2.7(15) . .
F4 C6 C7 C8 -3.9(15) . .
C5 C6 C7 C8 -179.9(9) . .
B1 O2 C8 C9 11.5(16) . 3_666
B1 O2 C8 C7 -166.8(10) . .
C2 C7 C8 O2 173.4(9) . .
C6 C7 C8 O2 -3.9(15) . .
C2 C7 C8 C9 -4.9(15) . 3_666
C6 C7 C8 C9 177.7(10) . 3_666
O1 C1 C9 C8 5.2(15) . 3_666
C2 C1 C9 C8 -176.9(9) . 3_666
O1 C1 C9 C9 178.6(10) . 3_666
C2 C1 C9 C9 -3.6(16) . 3_666
